data_4069957
loop_
_publ_author_name
'Pi, Chengfu'
'Wan, Li'
'Gu, Yingying'
'Wu, Haoyu'
'Wang, Chengxi'
'Zheng, Wenjun'
'Weng, Linhong'
'Chen, Zhenxia'
'Yang, Xiaodian'
'Wu, Limin'

_publ_section_title
;
 Synthesis of Potassium&#x2212;Magnesium Ate Complexes with a Bulky
 Diamido Ligand
;
_journal_issue 17
_journal_name_full Organometallics
_journal_page_first 5281
_journal_paper_doi 10.1021/om900532v
_journal_volume 28
_journal_year 2009
_chemical_formula_sum 'C64 H104 K2 Mg N4 O3 Si2'
_chemical_formula_weight 1136.20
_chemical_name_systematic
; 
 ? 
;
_space_group_IT_number 14
_symmetry_cell_setting monoclinic
_symmetry_space_group_name_Hall '-P 2ybc'
_symmetry_space_group_name_H-M 'P 1 21/c 1'
_atom_sites_solution_hydrogens geom
_atom_sites_solution_primary direct
_atom_sites_solution_secondary difmap
_audit_creation_method SHELXL-97
_cell_angle_alpha 90.00
_cell_angle_beta 112.095(2)
_cell_angle_gamma 90.00
_cell_formula_units_Z 4
_cell_length_a 15.294(3)
_cell_length_b 24.825(6)
_cell_length_c 18.800(4)
_cell_measurement_reflns_used 9976
_cell_measurement_temperature 120(2)
_cell_measurement_theta_max 27.88
_cell_measurement_theta_min 2.20
_cell_volume 6614(2)
_computing_cell_refinement 'Bruker SMART'
_computing_data_collection 'Bruker SMART'
_computing_data_reduction 'Bruker SAINT'
_computing_molecular_graphics 'Bruker SHELXTL'
_computing_publication_material 'Bruker SHELXTL'
_computing_structure_refinement 'SHELXL-97 (Sheldrick, 1997)'
_computing_structure_solution 'SHELXS-97 (Sheldrick, 1990)'
_diffrn_ambient_temperature 120(2)
_diffrn_measured_fraction_theta_full 0.997
_diffrn_measured_fraction_theta_max 0.997
_diffrn_measurement_device_type 'CCD area detector'
_diffrn_measurement_method 'phi and omega scans'
_diffrn_radiation_monochromator graphite
_diffrn_radiation_source 'fine-focus sealed tube'
_diffrn_radiation_type MoK\a
_diffrn_radiation_wavelength 0.71073
_diffrn_reflns_av_R_equivalents 0.0575
_diffrn_reflns_av_sigmaI/netI 0.0554
_diffrn_reflns_limit_h_max 18
_diffrn_reflns_limit_h_min -18
_diffrn_reflns_limit_k_max 29
_diffrn_reflns_limit_k_min -26
_diffrn_reflns_limit_l_max 22
_diffrn_reflns_limit_l_min -22
_diffrn_reflns_number 43645
_diffrn_reflns_theta_full 25.01
_diffrn_reflns_theta_max 25.01
_diffrn_reflns_theta_min 1.64
_exptl_absorpt_coefficient_mu 0.234
_exptl_absorpt_correction_T_max 0.9548
_exptl_absorpt_correction_T_min 0.9332
_exptl_absorpt_correction_type multi-scan
_exptl_absorpt_process_details sadabs
_exptl_crystal_colour colorless
_exptl_crystal_density_diffrn 1.141
_exptl_crystal_density_method 'not measured'
_exptl_crystal_description block
_exptl_crystal_F_000 2472
_exptl_crystal_size_max 0.30
_exptl_crystal_size_mid 0.25
_exptl_crystal_size_min 0.20
_refine_diff_density_max 0.709
_refine_diff_density_min -0.538
_refine_diff_density_rms 0.065
_refine_ls_extinction_method none
_refine_ls_goodness_of_fit_ref 1.044
_refine_ls_hydrogen_treatment constr
_refine_ls_matrix_type full
_refine_ls_number_parameters 685
_refine_ls_number_reflns 11639
_refine_ls_number_restraints 0
_refine_ls_restrained_S_all 1.044
_refine_ls_R_factor_all 0.0671
_refine_ls_R_factor_gt 0.0550
_refine_ls_shift/su_max 0.001
_refine_ls_shift/su_mean 0.000
_refine_ls_structure_factor_coef Fsqd
_refine_ls_weighting_details 'calc w=1/[\s^2^(Fo^2^)+(0.0629P)^2^+8.3731P] where P=(Fo^2^+2Fc^2^)/3'
_refine_ls_weighting_scheme calc
_refine_ls_wR_factor_gt 0.1446
_refine_ls_wR_factor_ref 0.1541
_reflns_number_gt 9405
_reflns_number_total 11639
_reflns_threshold_expression >2sigma(I)
_cod_data_source_file om900532v_si_004.cif
_cod_data_source_block 090603pi_0m
_cod_depositor_comments
;
The following automatic conversions were performed:

'_symmetry_cell_setting' value 'Monoclinic' changed to 'monoclinic'
according to /home/saulius/struct/CIF-dictionaries/cif_core.dic
dictionary named 'cif_core.dic' version 2.4.2 from 2011-04-26.

Automatic conversion script
Id: cif_fix_values 1715 2011-07-08 13:25:40Z adriana 
;
_cod_original_cell_volume 6614(3)
_cod_original_sg_symbol_H-M P2(1)/c
_cod_database_code 4069957

loop_
_symmetry_equiv_pos_as_xyz
'x, y, z'
'-x, y+1/2, -z+1/2'
'-x, -y, -z'
'x, -y-1/2, z-1/2'

loop_
_atom_site_label
_atom_site_type_symbol
_atom_site_fract_x
_atom_site_fract_y
_atom_site_fract_z
_atom_site_U_iso_or_equiv
_atom_site_adp_type
_atom_site_occupancy
_atom_site_symmetry_multiplicity
_atom_site_calc_flag
_atom_site_refinement_flags
Mg1 Mg 0.18521(5) 0.62705(3) 0.29793(4) 0.01700(19) Uani 1 1 d .
K1 K 0.50253(4) 0.70239(2) 0.39085(3) 0.02671(15) Uani 1 1 d .
K2 K -0.11874(5) 0.55384(3) 0.21746(4) 0.03773(18) Uani 1 1 d .
N1 N 0.30302(14) 0.58937(8) 0.28388(11) 0.0183(4) Uani 1 1 d .
N2 N 0.14542(14) 0.54475(8) 0.27424(12) 0.0205(5) Uani 1 1 d .
N3 N 0.05746(14) 0.66919(8) 0.27970(11) 0.0192(4) Uani 1 1 d .
N4 N 0.23000(14) 0.70380(8) 0.34964(12) 0.0191(4) Uani 1 1 d .
O1 O 0.66687(14) 0.69104(10) 0.51781(12) 0.0401(5) Uani 1 1 d .
O2 O 0.60305(16) 0.77742(9) 0.34838(12) 0.0402(5) Uani 1 1 d .
O3 O -0.29619(19) 0.52080(12) 0.15032(16) 0.0613(7) Uani 1 1 d .
Si1 Si 0.24925(5) 0.52784(3) 0.26480(4) 0.01946(16) Uani 1 1 d .
Si2 Si 0.11608(5) 0.72626(3) 0.32323(4) 0.02117(17) Uani 1 1 d .
C1 C 0.38123(17) 0.60700(10) 0.27056(14) 0.0195(5) Uani 1 1 d .
C2 C 0.47606(18) 0.58843(11) 0.31405(15) 0.0234(6) Uani 1 1 d .
C3 C 0.55301(18) 0.61172(12) 0.30346(16) 0.0278(6) Uani 1 1 d .
H3A H 0.6161 0.5940 0.3276 0.033 Uiso 1 1 calc R
C4 C 0.5428(2) 0.65267(12) 0.25091(17) 0.0316(6) Uani 1 1 d .
H4A H 0.5982 0.6651 0.2393 0.038 Uiso 1 1 calc R
C5 C 0.45239(19) 0.66841(12) 0.20498(16) 0.0283(6) Uani 1 1 d .
H5A H 0.4440 0.6977 0.1664 0.034 Uiso 1 1 calc R
C6 C 0.37286(18) 0.64610(11) 0.21259(15) 0.0230(6) Uani 1 1 d .
C7 C 0.49448(19) 0.54208(11) 0.36976(16) 0.0286(6) Uani 1 1 d .
H7A H 0.4345 0.5340 0.3773 0.034 Uiso 1 1 calc R
C8 C 0.5711(2) 0.55409(14) 0.44854(17) 0.0395(8) Uani 1 1 d .
H8A H 0.5535 0.5862 0.4705 0.059 Uiso 1 1 calc R
H8B H 0.6313 0.5604 0.4428 0.059 Uiso 1 1 calc R
H8C H 0.5774 0.5233 0.4828 0.059 Uiso 1 1 calc R
C9 C 0.5222(2) 0.49178(12) 0.33528(19) 0.0387(7) Uani 1 1 d .
H9A H 0.4732 0.4841 0.2849 0.058 Uiso 1 1 calc R
H9B H 0.5287 0.4610 0.3695 0.058 Uiso 1 1 calc R
H9C H 0.5824 0.4982 0.3294 0.058 Uiso 1 1 calc R
C10 C 0.27698(19) 0.66100(11) 0.15285(15) 0.0267(6) Uani 1 1 d .
H10A H 0.2282 0.6398 0.1643 0.032 Uiso 1 1 calc R
C11 C 0.2541(2) 0.72018(13) 0.1554(2) 0.0396(7) Uani 1 1 d .
H11A H 0.2585 0.7296 0.2072 0.059 Uiso 1 1 calc R
H11B H 0.1900 0.7273 0.1187 0.059 Uiso 1 1 calc R
H11C H 0.2991 0.7419 0.1419 0.059 Uiso 1 1 calc R
C12 C 0.2708(2) 0.64491(14) 0.07188(16) 0.0390(7) Uani 1 1 d .
H12A H 0.2086 0.6547 0.0341 0.058 Uiso 1 1 calc R
H12B H 0.2801 0.6060 0.0701 0.058 Uiso 1 1 calc R
H12C H 0.3198 0.6639 0.0600 0.058 Uiso 1 1 calc R
C13 C 0.08282(18) 0.50943(10) 0.28723(15) 0.0229(6) Uani 1 1 d .
C14 C 0.02682(19) 0.47100(11) 0.23166(16) 0.0279(6) Uani 1 1 d .
C15 C -0.0400(2) 0.43952(12) 0.24658(18) 0.0365(7) Uani 1 1 d .
H15A H -0.0734 0.4107 0.2090 0.044 Uiso 1 1 calc R
C16 C -0.0570(2) 0.44364(13) 0.31298(19) 0.0413(8) Uani 1 1 d .
H16A H -0.1046 0.4201 0.3224 0.050 Uiso 1 1 calc R
C17 C -0.0019(2) 0.47908(13) 0.36847(18) 0.0366(7) Uani 1 1 d .
H17A H -0.0150 0.4838 0.4164 0.044 Uiso 1 1 calc R
C18 C 0.06847(19) 0.51020(12) 0.35856(16) 0.0278(6) Uani 1 1 d .
C19 C 0.0354(2) 0.46320(12) 0.15444(16) 0.0310(6) Uani 1 1 d .
H19A H 0.0813 0.4905 0.1501 0.037 Uiso 1 1 calc R
C20 C 0.0741(2) 0.40728(13) 0.1485(2) 0.0435(8) Uani 1 1 d .
H20A H 0.1345 0.4020 0.1914 0.065 Uiso 1 1 calc R
H20B H 0.0835 0.4043 0.0999 0.065 Uiso 1 1 calc R
H20C H 0.0291 0.3798 0.1505 0.065 Uiso 1 1 calc R
C21 C -0.0589(2) 0.47179(15) 0.08667(18) 0.0427(8) Uani 1 1 d .
H21A H -0.0834 0.5078 0.0901 0.064 Uiso 1 1 calc R
H21B H -0.1044 0.4445 0.0884 0.064 Uiso 1 1 calc R
H21C H -0.0491 0.4685 0.0383 0.064 Uiso 1 1 calc R
C22 C 0.1342(2) 0.54088(12) 0.42796(16) 0.0318(7) Uani 1 1 d .
H22A H 0.1851 0.5575 0.4140 0.038 Uiso 1 1 calc R
C23 C 0.1810(2) 0.50131(14) 0.49570(19) 0.0428(8) Uani 1 1 d .
H23A H 0.2131 0.4725 0.4792 0.064 Uiso 1 1 calc R
H23B H 0.1325 0.4856 0.5117 0.064 Uiso 1 1 calc R
H23C H 0.2271 0.5208 0.5389 0.064 Uiso 1 1 calc R
C24 C 0.0853(2) 0.58522(13) 0.45355(18) 0.0397(7) Uani 1 1 d .
H24A H 0.0558 0.6103 0.4109 0.060 Uiso 1 1 calc R
H24B H 0.1315 0.6046 0.4968 0.060 Uiso 1 1 calc R
H24C H 0.0367 0.5696 0.4695 0.060 Uiso 1 1 calc R
C25 C 0.2957(2) 0.46795(11) 0.33070(16) 0.0290(6) Uani 1 1 d .
H25A H 0.3127 0.4391 0.3027 0.043 Uiso 1 1 calc R
H25B H 0.2469 0.4550 0.3485 0.043 Uiso 1 1 calc R
H25C H 0.3516 0.4788 0.3750 0.043 Uiso 1 1 calc R
C26 C 0.2530(2) 0.50557(12) 0.16977(15) 0.0290(6) Uani 1 1 d .
H26A H 0.2787 0.4690 0.1748 0.043 Uiso 1 1 calc R
H26B H 0.2932 0.5302 0.1549 0.043 Uiso 1 1 calc R
H26C H 0.1890 0.5060 0.1304 0.043 Uiso 1 1 calc R
C27 C 0.30754(16) 0.72711(10) 0.40688(14) 0.0189(5) Uani 1 1 d .
C28 C 0.35508(17) 0.69974(10) 0.47837(14) 0.0217(5) Uani 1 1 d .
C29 C 0.43683(18) 0.72102(12) 0.53373(15) 0.0260(6) Uani 1 1 d .
H29A H 0.4691 0.7004 0.5823 0.031 Uiso 1 1 calc R
C30 C 0.47396(18) 0.76989(12) 0.52421(16) 0.0274(6) Uani 1 1 d .
H30A H 0.5291 0.7860 0.5666 0.033 Uiso 1 1 calc R
C31 C 0.42687(18) 0.79843(11) 0.45753(15) 0.0251(6) Uani 1 1 d .
H31A H 0.4487 0.8357 0.4524 0.030 Uiso 1 1 calc R
C32 C 0.34567(17) 0.77857(11) 0.39965(15) 0.0219(5) Uani 1 1 d .
C33 C 0.31816(19) 0.64688(11) 0.49610(15) 0.0253(6) Uani 1 1 d .
H33A H 0.2519 0.6424 0.4585 0.030 Uiso 1 1 calc R
C34 C 0.3162(2) 0.64493(13) 0.57752(17) 0.0366(7) Uani 1 1 d .
H34A H 0.2789 0.6752 0.5842 0.055 Uiso 1 1 calc R
H34B H 0.3808 0.6474 0.6156 0.055 Uiso 1 1 calc R
H34C H 0.2877 0.6109 0.5844 0.055 Uiso 1 1 calc R
C35 C 0.3761(2) 0.60004(12) 0.48476(17) 0.0339(7) Uani 1 1 d .
H35A H 0.3769 0.6016 0.4329 0.051 Uiso 1 1 calc R
H35B H 0.3478 0.5659 0.4914 0.051 Uiso 1 1 calc R
H35C H 0.4408 0.6024 0.5226 0.051 Uiso 1 1 calc R
C36 C 0.30070(19) 0.81465(11) 0.33025(16) 0.0280(6) Uani 1 1 d .
H36A H 0.2449 0.7952 0.2931 0.034 Uiso 1 1 calc R
C37 C 0.3672(2) 0.82767(15) 0.28931(18) 0.0411(8) Uani 1 1 d .
H37A H 0.3897 0.7941 0.2747 0.062 Uiso 1 1 calc R
H37B H 0.4212 0.8483 0.3237 0.062 Uiso 1 1 calc R
H37C H 0.3336 0.8490 0.2432 0.062 Uiso 1 1 calc R
C38 C 0.2652(2) 0.86689(12) 0.3531(2) 0.0409(8) Uani 1 1 d .
H38A H 0.2225 0.8584 0.3794 0.061 Uiso 1 1 calc R
H38B H 0.2315 0.8882 0.3070 0.061 Uiso 1 1 calc R
H38C H 0.3190 0.8876 0.3876 0.061 Uiso 1 1 calc R
C39 C -0.03611(17) 0.66799(10) 0.22906(14) 0.0199(5) Uani 1 1 d .
C40 C -0.11426(18) 0.67207(11) 0.25368(15) 0.0237(6) Uani 1 1 d .
C41 C -0.20707(18) 0.66750(12) 0.20070(17) 0.0306(6) Uani 1 1 d .
H41A H -0.2600 0.6735 0.2187 0.037 Uiso 1 1 calc R
C42 C -0.22819(19) 0.65875(13) 0.12381(17) 0.0336(7) Uani 1 1 d .
H42A H -0.2951 0.6563 0.0868 0.040 Uiso 1 1 calc R
C43 C -0.15392(19) 0.65553(12) 0.09861(16) 0.0313(7) Uani 1 1 d .
H43A H -0.1680 0.6480 0.0431 0.038 Uiso 1 1 calc R
C44 C -0.06025(18) 0.66151(11) 0.14829(15) 0.0230(6) Uani 1 1 d .
C45 C -0.10099(19) 0.67988(13) 0.33689(16) 0.0304(6) Uani 1 1 d .
H45A H -0.0317 0.6815 0.3679 0.037 Uiso 1 1 calc R
C46 C -0.1448(2) 0.73273(15) 0.3487(2) 0.0458(9) Uani 1 1 d .
H46A H -0.1183 0.7627 0.3294 0.069 Uiso 1 1 calc R
H46B H -0.1310 0.7379 0.4035 0.069 Uiso 1 1 calc R
H46C H -0.2133 0.7315 0.3207 0.069 Uiso 1 1 calc R
C47 C -0.1422(2) 0.63265(16) 0.36711(19) 0.0459(9) Uani 1 1 d .
H47A H -0.1140 0.5988 0.3594 0.069 Uiso 1 1 calc R
H47B H -0.2107 0.6313 0.3392 0.069 Uiso 1 1 calc R
H47C H -0.1283 0.6378 0.4220 0.069 Uiso 1 1 calc R
C48 C 0.01452(19) 0.66252(11) 0.11356(14) 0.0256(6) Uani 1 1 d .
H48A H 0.0751 0.6743 0.1546 0.031 Uiso 1 1 calc R
C49 C -0.0096(2) 0.70305(15) 0.04788(18) 0.0419(8) Uani 1 1 d .
H49A H -0.0197 0.7386 0.0661 0.063 Uiso 1 1 calc R
H49B H -0.0673 0.6916 0.0057 0.063 Uiso 1 1 calc R
H49C H 0.0425 0.7050 0.0297 0.063 Uiso 1 1 calc R
C50 C 0.0303(2) 0.60685(13) 0.08686(17) 0.0364(7) Uani 1 1 d .
H50A H 0.0459 0.5814 0.1297 0.055 Uiso 1 1 calc R
H50B H 0.0825 0.6083 0.0686 0.055 Uiso 1 1 calc R
H50C H -0.0272 0.5949 0.0450 0.055 Uiso 1 1 calc R
C51 C 0.0686(2) 0.78216(11) 0.25017(18) 0.0354(7) Uani 1 1 d .
H51A H 0.0490 0.8126 0.2739 0.053 Uiso 1 1 calc R
H51B H 0.0144 0.7688 0.2065 0.053 Uiso 1 1 calc R
H51C H 0.1180 0.7940 0.2323 0.053 Uiso 1 1 calc R
C52 C 0.1038(2) 0.75238(14) 0.41289(18) 0.0377(7) Uani 1 1 d .
H52A H 0.0771 0.7888 0.4036 0.057 Uiso 1 1 calc R
H52B H 0.1660 0.7534 0.4547 0.057 Uiso 1 1 calc R
H52C H 0.0619 0.7286 0.4271 0.057 Uiso 1 1 calc R
C53 C 0.6877(2) 0.68671(15) 0.59876(17) 0.0417(8) Uani 1 1 d .
H53A H 0.6583 0.6539 0.6100 0.050 Uiso 1 1 calc R
H53B H 0.6633 0.7185 0.6172 0.050 Uiso 1 1 calc R
C54 C 0.7938(2) 0.68375(15) 0.6374(2) 0.0460(8) Uani 1 1 d .
H54A H 0.8218 0.7201 0.6507 0.055 Uiso 1 1 calc R
H54B H 0.8130 0.6615 0.6846 0.055 Uiso 1 1 calc R
C55 C 0.8220(3) 0.6581(2) 0.5783(3) 0.0702(13) Uani 1 1 d .
H55A H 0.8205 0.6184 0.5818 0.084 Uiso 1 1 calc R
H55B H 0.8863 0.6695 0.5838 0.084 Uiso 1 1 calc R
C56 C 0.7498(2) 0.67772(19) 0.5038(2) 0.0575(10) Uani 1 1 d .
H56A H 0.7737 0.7098 0.4855 0.069 Uiso 1 1 calc R
H56B H 0.7357 0.6493 0.4641 0.069 Uiso 1 1 calc R
C57 C 0.5976(2) 0.79963(15) 0.27656(18) 0.0438(8) Uani 1 1 d .
H57A H 0.5316 0.7992 0.2390 0.053 Uiso 1 1 calc R
H57B H 0.6371 0.7786 0.2553 0.053 Uiso 1 1 calc R
C58 C 0.6329(4) 0.8560(2) 0.2930(3) 0.0900(17) Uani 1 1 d .
H58A H 0.6833 0.8628 0.2731 0.108 Uiso 1 1 calc R
H58B H 0.5811 0.8821 0.2691 0.108 Uiso 1 1 calc R
C59 C 0.6696(7) 0.8609(3) 0.3763(3) 0.172(4) Uani 1 1 d .
H59A H 0.7374 0.8704 0.3954 0.206 Uiso 1 1 calc R
H59B H 0.6357 0.8899 0.3914 0.206 Uiso 1 1 calc R
C60 C 0.6580(3) 0.81344(16) 0.4075(2) 0.0558(10) Uani 1 1 d .
H60A H 0.6258 0.8199 0.4437 0.067 Uiso 1 1 calc R
H60B H 0.7204 0.7972 0.4366 0.067 Uiso 1 1 calc R
C61 C -0.3514(3) 0.53151(19) 0.0722(2) 0.0695(12) Uani 1 1 d .
H61A H -0.3664 0.4978 0.0418 0.083 Uiso 1 1 calc R
H61B H -0.3181 0.5564 0.0497 0.083 Uiso 1 1 calc R
C62 C -0.4403(3) 0.5574(2) 0.0746(3) 0.0731(13) Uani 1 1 d .
H62A H -0.4303 0.5961 0.0879 0.088 Uiso 1 1 calc R
H62B H -0.4939 0.5535 0.0248 0.088 Uiso 1 1 calc R
C63 C -0.4567(3) 0.5256(2) 0.1375(3) 0.0698(12) Uani 1 1 d .
H63A H -0.4911 0.5472 0.1628 0.084 Uiso 1 1 calc R
H63B H -0.4921 0.4920 0.1172 0.084 Uiso 1 1 calc R
C64 C -0.3564(3) 0.5139(2) 0.1918(3) 0.0690(12) Uani 1 1 d .
H64A H -0.3378 0.5389 0.2361 0.083 Uiso 1 1 calc R
H64B H -0.3516 0.4766 0.2114 0.083 Uiso 1 1 calc R

loop_
_atom_site_aniso_label
_atom_site_aniso_U_11
_atom_site_aniso_U_22
_atom_site_aniso_U_33
_atom_site_aniso_U_23
_atom_site_aniso_U_13
_atom_site_aniso_U_12
Mg1 0.0170(4) 0.0191(4) 0.0141(4) -0.0008(3) 0.0049(3) 0.0002(3)
K1 0.0264(3) 0.0300(3) 0.0250(3) -0.0010(2) 0.0111(2) 0.0016(2)
K2 0.0359(4) 0.0357(4) 0.0406(4) -0.0025(3) 0.0132(3) -0.0002(3)
N1 0.0181(10) 0.0201(11) 0.0164(10) 0.0011(8) 0.0063(8) 0.0009(8)
N2 0.0197(10) 0.0208(11) 0.0203(11) -0.0014(9) 0.0068(9) -0.0021(8)
N3 0.0160(10) 0.0249(11) 0.0166(10) -0.0020(9) 0.0062(8) 0.0005(8)
N4 0.0145(10) 0.0225(11) 0.0182(10) -0.0019(9) 0.0039(8) 0.0011(8)
O1 0.0291(11) 0.0640(15) 0.0275(11) 0.0048(10) 0.0109(9) 0.0065(10)
O2 0.0453(13) 0.0445(13) 0.0264(11) 0.0027(9) 0.0085(10) -0.0137(10)
O3 0.0542(16) 0.0698(18) 0.0595(17) -0.0140(14) 0.0211(14) -0.0177(13)
Si1 0.0219(4) 0.0193(4) 0.0167(3) -0.0008(3) 0.0067(3) 0.0004(3)
Si2 0.0155(3) 0.0237(4) 0.0215(4) -0.0055(3) 0.0037(3) 0.0015(3)
C1 0.0212(12) 0.0201(13) 0.0176(12) -0.0036(10) 0.0079(10) 0.0011(10)
C2 0.0216(13) 0.0253(14) 0.0223(13) -0.0039(11) 0.0073(11) 0.0011(10)
C3 0.0189(13) 0.0343(16) 0.0298(14) -0.0051(12) 0.0086(11) 0.0030(11)
C4 0.0256(14) 0.0401(17) 0.0354(16) -0.0051(13) 0.0188(13) -0.0047(12)
C5 0.0291(15) 0.0329(16) 0.0271(14) 0.0036(12) 0.0155(12) -0.0023(12)
C6 0.0236(13) 0.0242(13) 0.0233(13) 0.0001(11) 0.0114(11) -0.0001(10)
C7 0.0239(14) 0.0303(15) 0.0273(14) 0.0022(12) 0.0048(12) 0.0058(11)
C8 0.0275(15) 0.050(2) 0.0318(16) 0.0056(14) 0.0011(13) 0.0063(14)
C9 0.0412(18) 0.0329(17) 0.0409(18) 0.0049(14) 0.0143(15) 0.0111(14)
C10 0.0249(14) 0.0311(15) 0.0246(14) 0.0086(12) 0.0099(11) -0.0014(11)
C11 0.0337(16) 0.0363(17) 0.0466(19) 0.0102(15) 0.0126(14) 0.0034(13)
C12 0.0345(16) 0.055(2) 0.0239(15) 0.0070(14) 0.0073(13) -0.0010(14)
C13 0.0217(13) 0.0213(13) 0.0239(13) 0.0013(11) 0.0067(11) -0.0003(10)
C14 0.0274(14) 0.0246(14) 0.0288(15) 0.0000(12) 0.0073(12) -0.0022(11)
C15 0.0370(16) 0.0302(16) 0.0370(17) -0.0025(13) 0.0079(14) -0.0131(13)
C16 0.0387(17) 0.0428(19) 0.0428(18) 0.0024(15) 0.0157(15) -0.0177(14)
C17 0.0366(16) 0.0448(18) 0.0315(16) 0.0040(14) 0.0164(14) -0.0093(14)
C18 0.0238(13) 0.0326(15) 0.0264(14) 0.0001(12) 0.0088(12) -0.0041(11)
C19 0.0321(15) 0.0304(15) 0.0265(15) -0.0081(12) 0.0064(12) -0.0070(12)
C20 0.051(2) 0.0350(18) 0.0445(19) -0.0129(15) 0.0178(16) -0.0035(15)
C21 0.0376(18) 0.053(2) 0.0301(16) -0.0087(15) 0.0038(14) -0.0102(15)
C22 0.0293(15) 0.0408(17) 0.0261(15) -0.0038(13) 0.0113(12) -0.0074(13)
C23 0.0376(17) 0.0457(19) 0.0378(18) 0.0076(15) 0.0059(14) 0.0015(14)
C24 0.0387(17) 0.0440(19) 0.0353(17) -0.0015(14) 0.0126(14) 0.0006(14)
C25 0.0322(15) 0.0244(14) 0.0283(15) 0.0031(12) 0.0092(12) 0.0008(11)
C26 0.0313(15) 0.0326(15) 0.0246(14) -0.0047(12) 0.0122(12) 0.0012(12)
C27 0.0150(11) 0.0210(13) 0.0209(12) -0.0041(10) 0.0068(10) 0.0028(10)
C28 0.0191(12) 0.0257(14) 0.0194(13) -0.0026(11) 0.0063(10) 0.0026(10)
C29 0.0203(13) 0.0364(16) 0.0182(13) -0.0015(11) 0.0037(11) 0.0026(11)
C30 0.0187(13) 0.0356(16) 0.0242(14) -0.0061(12) 0.0037(11) -0.0017(11)
C31 0.0201(13) 0.0269(14) 0.0269(14) -0.0063(11) 0.0074(11) -0.0014(11)
C32 0.0179(12) 0.0258(14) 0.0223(13) -0.0004(11) 0.0081(11) 0.0020(10)
C33 0.0250(13) 0.0263(14) 0.0208(13) 0.0014(11) 0.0042(11) 0.0010(11)
C34 0.0462(18) 0.0391(17) 0.0263(15) -0.0048(13) 0.0156(14) -0.0078(14)
C35 0.0391(17) 0.0319(16) 0.0268(15) 0.0008(12) 0.0080(13) 0.0054(13)
C36 0.0215(13) 0.0269(15) 0.0296(15) 0.0034(12) 0.0027(11) -0.0010(11)
C37 0.0319(16) 0.056(2) 0.0310(16) 0.0137(15) 0.0070(13) -0.0062(14)
C38 0.0338(16) 0.0294(16) 0.0484(19) 0.0027(14) 0.0031(14) 0.0038(13)
C39 0.0192(12) 0.0198(13) 0.0188(12) -0.0006(10) 0.0051(10) -0.0017(10)
C40 0.0192(13) 0.0272(14) 0.0246(13) -0.0025(11) 0.0082(11) -0.0013(10)
C41 0.0171(13) 0.0369(16) 0.0380(16) -0.0042(13) 0.0105(12) -0.0006(11)
C42 0.0188(13) 0.0446(18) 0.0295(15) -0.0008(13) 0.0001(12) -0.0030(12)
C43 0.0254(14) 0.0420(17) 0.0204(14) -0.0009(12) 0.0015(11) -0.0034(12)
C44 0.0222(13) 0.0261(14) 0.0192(13) 0.0016(11) 0.0059(11) -0.0005(10)
C45 0.0208(13) 0.0451(18) 0.0275(15) -0.0079(13) 0.0115(12) -0.0020(12)
C46 0.0301(16) 0.064(2) 0.0439(19) -0.0222(17) 0.0142(14) 0.0035(15)
C47 0.0342(17) 0.076(3) 0.0326(17) -0.0031(17) 0.0185(14) -0.0102(16)
C48 0.0243(13) 0.0349(15) 0.0153(12) 0.0012(11) 0.0048(11) -0.0015(11)
C49 0.0355(17) 0.062(2) 0.0277(16) 0.0161(15) 0.0110(13) -0.0014(15)
C50 0.0338(16) 0.0462(19) 0.0286(15) -0.0062(14) 0.0110(13) 0.0007(14)
C51 0.0216(14) 0.0255(15) 0.0469(18) 0.0024(13) -0.0009(13) 0.0036(11)
C52 0.0248(14) 0.0480(19) 0.0405(17) -0.0252(15) 0.0126(13) -0.0044(13)
C53 0.0339(17) 0.063(2) 0.0254(15) 0.0087(15) 0.0079(13) 0.0047(15)
C54 0.0326(17) 0.056(2) 0.0400(18) 0.0093(16) 0.0028(15) 0.0034(15)
C55 0.037(2) 0.092(3) 0.073(3) -0.019(2) 0.011(2) 0.009(2)
C56 0.0398(19) 0.090(3) 0.052(2) 0.002(2) 0.0268(18) 0.0063(19)
C57 0.0396(18) 0.060(2) 0.0332(17) 0.0125(16) 0.0157(15) 0.0012(16)
C58 0.133(5) 0.069(3) 0.064(3) 0.019(2) 0.032(3) -0.039(3)
C59 0.306(11) 0.095(5) 0.062(3) 0.003(3) 0.008(5) -0.131(6)
C60 0.063(2) 0.059(2) 0.0384(19) -0.0069(17) 0.0111(18) -0.0266(19)
C61 0.070(3) 0.077(3) 0.055(2) -0.018(2) 0.017(2) -0.029(2)
C62 0.055(3) 0.077(3) 0.073(3) -0.013(2) 0.009(2) -0.019(2)
C63 0.058(3) 0.083(3) 0.069(3) -0.027(2) 0.024(2) -0.024(2)
C64 0.070(3) 0.085(3) 0.058(3) -0.017(2) 0.031(2) -0.002(2)

loop_
_atom_type_symbol
_atom_type_description
_atom_type_scat_dispersion_real
_atom_type_scat_dispersion_imag
_atom_type_scat_source
C C 0.0033 0.0016 'International Tables Vol C Tables 4.2.6.8 and 6.1.1.4'
H H 0.0000 0.0000 'International Tables Vol C Tables 4.2.6.8 and 6.1.1.4'
K K 0.2009 0.2494 'International Tables Vol C Tables 4.2.6.8 and 6.1.1.4'
Mg Mg 0.0486 0.0363 'International Tables Vol C Tables 4.2.6.8 and 6.1.1.4'
Si Si 0.0817 0.0704 'International Tables Vol C Tables 4.2.6.8 and 6.1.1.4'
N N 0.0061 0.0033 'International Tables Vol C Tables 4.2.6.8 and 6.1.1.4'
O O 0.0106 0.0060 'International Tables Vol C Tables 4.2.6.8 and 6.1.1.4'

loop_
_geom_angle_atom_site_label_1
_geom_angle_atom_site_label_2
_geom_angle_atom_site_label_3
_geom_angle
N3 Mg1 N2 105.37(9)
N3 Mg1 N4 75.64(8)
N2 Mg1 N4 165.95(9)
N3 Mg1 N1 164.40(9)
N2 Mg1 N1 75.03(8)
N4 Mg1 N1 107.88(8)
O2 K1 O1 83.80(7)
O2 K1 C3 93.54(8)
O1 K1 C3 93.32(7)
O2 K1 C32 97.57(7)
O1 K1 C32 119.17(7)
C3 K1 C32 146.52(7)
O2 K1 C31 86.01(8)
O1 K1 C31 94.92(7)
C3 K1 C31 171.65(7)
C32 K1 C31 25.97(7)
O2 K1 C2 118.21(7)
O1 K1 C2 102.99(7)
C3 K1 C2 25.96(7)
C32 K1 C2 127.27(7)
C31 K1 C2 150.97(7)
O2 K1 C27 123.47(7)
O1 K1 C27 121.50(7)
C3 K1 C27 129.19(7)
C32 K1 C27 26.35(7)
C31 K1 C27 46.16(7)
C2 K1 C27 104.82(7)
O2 K1 C4 73.45(7)
O1 K1 C4 106.30(7)
C3 K1 C4 25.64(8)
C32 K1 C4 132.54(7)
C31 K1 C4 148.27(8)
C2 K1 C4 45.37(7)
C27 K1 C4 129.66(7)
O2 K1 C30 97.53(7)
O1 K1 C30 73.84(7)
C3 K1 C30 161.94(8)
C32 K1 C30 45.53(7)
C31 K1 C30 25.37(7)
C2 K1 C30 143.82(8)
C27 K1 C30 53.80(6)
C4 K1 C30 170.80(8)
O2 K1 C29 122.16(7)
O1 K1 C29 76.25(7)
C3 K1 C29 140.60(8)
C32 K1 C29 51.82(7)
C31 K1 C29 43.74(7)
C2 K1 C29 119.02(7)
C27 K1 C29 45.25(6)
C4 K1 C29 164.34(8)
C30 K1 C29 24.82(7)
O2 K1 C28 137.58(7)
O1 K1 C28 98.05(7)
C3 K1 C28 128.39(7)
C32 K1 C28 44.74(7)
C31 K1 C28 51.57(7)
C2 K1 C28 102.76(7)
C27 K1 C28 25.79(6)
C4 K1 C28 143.13(7)
C30 K1 C28 44.36(7)
C29 K1 C28 24.83(6)
O2 K1 C1 121.45(7)
O1 K1 C1 127.73(7)
C3 K1 C1 45.30(7)
C32 K1 C1 103.04(7)
C31 K1 C1 128.61(7)
C2 K1 C1 25.71(6)
C27 K1 C1 84.15(6)
C4 K1 C1 52.38(7)
C30 K1 C1 134.93(7)
C29 K1 C1 113.53(7)
C28 K1 C1 90.81(7)
O3 K2 C14 115.25(9)
O3 K2 C40 109.94(8)
C14 K2 C40 134.69(8)
O3 K2 C15 93.55(9)
C14 K2 C15 26.78(8)
C40 K2 C15 153.28(8)
O3 K2 C13 140.86(8)
C14 K2 C13 27.47(7)
C40 K2 C13 108.69(7)
C15 K2 C13 47.40(7)
O3 K2 C39 129.57(8)
C14 K2 C39 110.95(7)
C40 K2 C39 27.32(7)
C15 K2 C39 136.06(8)
C13 K2 C39 88.90(7)
O3 K2 C41 84.50(8)
C14 K2 C41 157.73(8)
C40 K2 C41 26.46(7)
C15 K2 C41 174.11(9)
C13 K2 C41 134.60(7)
C39 K2 C41 47.08(7)
O3 K2 C16 92.04(9)
C14 K2 C16 46.14(8)
C40 K2 C16 136.66(8)
C15 K2 C16 25.12(9)
C13 K2 C16 54.40(8)
C39 K2 C16 135.89(8)
C41 K2 C16 149.20(9)
O3 K2 C42 76.29(8)
C14 K2 C42 145.46(8)
C40 K2 C42 45.64(7)
C15 K2 C42 159.22(8)
C13 K2 C42 138.90(7)
C39 K2 C42 53.97(7)
C41 K2 C42 24.96(8)
C16 K2 C42 166.55(8)
O3 K2 C44 116.79(8)
C14 K2 C44 107.25(8)
C40 K2 C44 45.58(7)
C15 K2 C44 133.55(8)
C13 K2 C44 94.78(7)
C39 K2 C44 26.00(6)
C41 K2 C44 51.89(7)
C16 K2 C44 149.17(8)
C42 K2 C44 44.14(7)
O3 K2 C18 135.20(8)
C14 K2 C18 45.51(7)
C40 K2 C18 101.61(7)
C15 K2 C18 51.70(8)
C13 K2 C18 25.98(7)
C39 K2 C18 92.10(7)
C41 K2 C18 126.91(8)
C16 K2 C18 44.03(7)
C42 K2 C18 145.49(7)
C44 K2 C18 108.00(7)
O3 K2 C43 92.15(8)
C14 K2 C43 121.33(8)
C40 K2 C43 52.19(7)
C15 K2 C43 142.28(9)
C13 K2 C43 116.70(7)
C39 K2 C43 45.33(7)
C41 K2 C43 43.51(8)
C16 K2 C43 167.11(9)
C42 K2 C43 24.59(7)
C44 K2 C43 24.66(6)
C18 K2 C43 132.61(7)
C1 N1 Si1 128.79(17)
C1 N1 Mg1 135.44(17)
Si1 N1 Mg1 93.20(9)
C13 N2 Si1 126.25(18)
C13 N2 Mg1 137.03(18)
Si1 N2 Mg1 93.07(10)
C39 N3 Si2 124.39(17)
C39 N3 Mg1 138.32(17)
Si2 N3 Mg1 92.62(9)
C27 N4 Si2 124.45(17)
C27 N4 Mg1 139.30(16)
Si2 N4 Mg1 92.37(9)
C56 O1 C53 108.7(2)
C56 O1 K1 116.62(19)
C53 O1 K1 133.81(17)
C60 O2 C57 107.6(3)
C60 O2 K1 115.61(19)
C57 O2 K1 134.58(18)
C61 O3 C64 109.6(3)
C61 O3 K2 122.6(2)
C64 O3 K2 122.2(2)
N1 Si1 N2 98.68(10)
N1 Si1 C26 106.06(12)
N2 Si1 C26 121.83(12)
N1 Si1 C25 122.14(11)
N2 Si1 C25 105.00(12)
C26 Si1 C25 104.54(13)
N3 Si2 N4 99.31(10)
N3 Si2 C52 120.21(13)
N4 Si2 C52 106.61(12)
N3 Si2 C51 105.71(12)
N4 Si2 C51 121.22(13)
C52 Si2 C51 104.90(15)
N1 C1 C6 121.2(2)
N1 C1 C2 123.3(2)
C6 C1 C2 115.5(2)
N1 C1 K1 113.74(15)
C6 C1 K1 84.36(15)
C2 C1 K1 69.97(14)
C3 C2 C1 120.6(2)
C3 C2 C7 118.0(2)
C1 C2 C7 121.4(2)
C3 C2 K1 73.80(16)
C1 C2 K1 84.32(15)
C7 C2 K1 114.25(16)
C4 C3 C2 122.2(3)
C4 C3 K1 81.91(17)
C2 C3 K1 80.24(16)
C4 C3 H3A 118.5
C2 C3 H3A 118.5
K1 C3 H3A 118.5
C5 C4 C3 118.1(3)
C5 C4 K1 86.98(17)
C3 C4 K1 72.46(16)
C5 C4 H4A 120.4
C3 C4 H4A 120.4
K1 C4 H4A 120.4
C4 C5 C6 122.1(3)
C4 C5 K1 68.98(16)
C6 C5 K1 81.99(16)
C4 C5 H5A 119.0
C6 C5 H5A 119.0
K1 C5 H5A 119.0
C5 C6 C1 121.2(2)
C5 C6 C10 117.7(2)
C1 C6 C10 120.9(2)
C5 C6 K1 74.68(16)
C1 C6 K1 71.53(14)
C10 C6 K1 130.98(17)
C2 C7 C8 113.4(2)
C2 C7 C9 109.6(2)
C8 C7 C9 109.5(2)
C2 C7 H7A 108.1
C8 C7 H7A 108.1
C9 C7 H7A 108.1
C7 C8 H8A 109.5
C7 C8 H8B 109.5
H8A C8 H8B 109.5
C7 C8 H8C 109.5
H8A C8 H8C 109.5
H8B C8 H8C 109.5
C7 C9 H9A 109.5
C7 C9 H9B 109.5
H9A C9 H9B 109.5
C7 C9 H9C 109.5
H9A C9 H9C 109.5
H9B C9 H9C 109.5
C11 C10 C6 112.5(2)
C11 C10 C12 110.7(2)
C6 C10 C12 110.5(2)
C11 C10 H10A 107.7
C6 C10 H10A 107.7
C12 C10 H10A 107.7
C10 C11 H11A 109.5
C10 C11 H11B 109.5
H11A C11 H11B 109.5
C10 C11 H11C 109.5
H11A C11 H11C 109.5
H11B C11 H11C 109.5
C10 C12 H12A 109.5
C10 C12 H12B 109.5
H12A C12 H12B 109.5
C10 C12 H12C 109.5
H12A C12 H12C 109.5
H12B C12 H12C 109.5
N2 C13 C14 123.7(2)
N2 C13 C18 120.9(2)
C14 C13 C18 115.4(2)
N2 C13 K2 110.32(16)
C14 C13 K2 72.48(15)
C18 C13 K2 84.98(16)
C15 C14 C13 120.5(3)
C15 C14 C19 117.0(3)
C13 C14 C19 122.5(2)
C15 C14 K2 79.92(18)
C13 C14 K2 80.05(16)
C19 C14 K2 109.52(17)
C16 C15 C14 123.0(3)
C16 C15 K2 84.1(2)
C14 C15 K2 73.30(17)
C16 C15 H15A 118.4
C14 C15 H15A 118.4
K2 C15 H15A 118.4
C15 C16 C17 117.6(3)
C15 C16 K2 70.81(19)
C17 C16 K2 81.23(19)
C15 C16 H16A 121.1
C17 C16 H16A 121.1
K2 C16 H16A 121.1
C16 C17 C18 122.3(3)
C16 C17 K2 74.30(19)
C18 C17 K2 76.62(17)
C16 C17 H17A 118.8
C18 C17 H17A 118.8
K2 C17 H17A 118.8
C17 C18 C13 120.9(3)
C17 C18 C22 117.3(3)
C13 C18 C22 121.6(2)
C17 C18 K2 78.90(17)
C13 C18 K2 69.04(14)
C22 C18 K2 128.70(19)
C14 C19 C20 111.1(3)
C14 C19 C21 112.5(3)
C20 C19 C21 109.5(2)
C14 C19 H19A 107.9
C20 C19 H19A 107.9
C21 C19 H19A 107.9
C19 C20 H20A 109.5
C19 C20 H20B 109.5
H20A C20 H20B 109.5
C19 C20 H20C 109.5
H20A C20 H20C 109.5
H20B C20 H20C 109.5
C19 C21 H21A 109.5
C19 C21 H21B 109.5
H21A C21 H21B 109.5
C19 C21 H21C 109.5
H21A C21 H21C 109.5
H21B C21 H21C 109.5
C24 C22 C18 113.2(2)
C24 C22 C23 109.4(3)
C18 C22 C23 109.8(3)
C24 C22 H22A 108.1
C18 C22 H22A 108.1
C23 C22 H22A 108.1
C22 C23 H23A 109.5
C22 C23 H23B 109.5
H23A C23 H23B 109.5
C22 C23 H23C 109.5
H23A C23 H23C 109.5
H23B C23 H23C 109.5
C22 C24 H24A 109.5
C22 C24 H24B 109.5
H24A C24 H24B 109.5
C22 C24 H24C 109.5
H24A C24 H24C 109.5
H24B C24 H24C 109.5
Si1 C25 H25A 109.5
Si1 C25 H25B 109.5
H25A C25 H25B 109.5
Si1 C25 H25C 109.5
H25A C25 H25C 109.5
H25B C25 H25C 109.5
Si1 C26 H26A 109.5
Si1 C26 H26B 109.5
H26A C26 H26B 109.5
Si1 C26 H26C 109.5
H26A C26 H26C 109.5
H26B C26 H26C 109.5
N4 C27 C32 123.8(2)
N4 C27 C28 120.7(2)
C32 C27 C28 115.5(2)
N4 C27 K1 113.86(15)
C32 C27 K1 74.47(14)
C28 C27 K1 80.44(14)
C29 C28 C27 121.0(2)
C29 C28 C33 117.9(2)
C27 C28 C33 121.1(2)
C29 C28 K1 76.85(15)
C27 C28 K1 73.76(14)
C33 C28 K1 121.03(16)
C30 C29 C28 122.2(2)
C30 C29 K1 75.32(16)
C28 C29 K1 78.32(15)
C30 C29 H29A 118.9
C28 C29 H29A 118.9
K1 C29 H29A 118.9
C29 C30 C31 117.9(2)
C29 C30 K1 79.87(16)
C31 C30 K1 74.60(16)
C29 C30 H30A 120.9
C31 C30 H30A 120.9
K1 C30 H30A 120.9
C30 C31 C32 122.2(3)
C30 C31 K1 80.03(16)
C32 C31 K1 76.84(15)
C30 C31 H31A 118.8
C32 C31 H31A 118.8
K1 C31 H31A 118.8
C31 C32 C27 121.0(2)
C31 C32 C36 116.4(2)
C27 C32 C36 122.6(2)
C31 C32 K1 77.20(15)
C27 C32 K1 79.17(14)
C36 C32 K1 115.01(17)
C28 C33 C35 110.2(2)
C28 C33 C34 113.2(2)
C35 C33 C34 110.1(2)
C28 C33 H33A 107.7
C35 C33 H33A 107.7
C34 C33 H33A 107.7
C33 C34 H34A 109.5
C33 C34 H34B 109.5
H34A C34 H34B 109.5
C33 C34 H34C 109.5
H34A C34 H34C 109.5
H34B C34 H34C 109.5
C33 C35 H35A 109.5
C33 C35 H35B 109.5
H35A C35 H35B 109.5
C33 C35 H35C 109.5
H35A C35 H35C 109.5
H35B C35 H35C 109.5
C32 C36 C37 112.7(2)
C32 C36 C38 110.7(2)
C37 C36 C38 109.7(3)
C32 C36 H36A 107.8
C37 C36 H36A 107.8
C38 C36 H36A 107.8
C36 C37 H37A 109.5
C36 C37 H37B 109.5
H37A C37 H37B 109.5
C36 C37 H37C 109.5
H37A C37 H37C 109.5
H37B C37 H37C 109.5
C36 C38 H38A 109.5
C36 C38 H38B 109.5
H38A C38 H38B 109.5
C36 C38 H38C 109.5
H38A C38 H38C 109.5
H38B C38 H38C 109.5
N3 C39 C44 121.2(2)
N3 C39 C40 123.0(2)
C44 C39 C40 115.8(2)
N3 C39 K2 110.98(15)
C44 C39 K2 83.45(15)
C40 C39 K2 73.67(14)
C41 C40 C39 120.6(2)
C41 C40 C45 116.9(2)
C39 C40 C45 122.5(2)
C41 C40 K2 80.15(16)
C39 C40 K2 79.02(15)
C45 C40 K2 110.01(18)
C42 C41 C40 122.4(3)
C42 C41 K2 83.34(18)
C40 C41 K2 73.38(16)
C42 C41 H41A 118.7
C40 C41 H41A 118.7
K2 C41 H41A 118.7
C41 C42 C43 118.0(2)
C41 C42 K2 71.70(17)
C43 C42 K2 79.45(18)
C41 C42 H42A 121.0
C43 C42 H42A 121.0
K2 C42 H42A 121.0
C42 C43 C44 122.2(3)
C42 C43 K2 75.96(18)
C44 C43 K2 76.20(16)
C42 C43 H43A 118.9
C44 C43 H43A 118.9
K2 C43 H43A 118.9
C43 C44 C39 120.9(2)
C43 C44 C48 117.7(2)
C39 C44 C48 121.3(2)
C43 C44 K2 79.14(17)
C39 C44 K2 70.55(14)
C48 C44 K2 123.59(17)
C40 C45 C46 111.4(3)
C40 C45 C47 111.7(2)
C46 C45 C47 109.7(3)
C40 C45 H45A 107.9
C46 C45 H45A 107.9
C47 C45 H45A 107.9
C45 C46 H46A 109.5
C45 C46 H46B 109.5
H46A C46 H46B 109.5
C45 C46 H46C 109.5
H46A C46 H46C 109.5
H46B C46 H46C 109.5
C45 C47 H47A 109.5
C45 C47 H47B 109.5
H47A C47 H47B 109.5
C45 C47 H47C 109.5
H47A C47 H47C 109.5
H47B C47 H47C 109.5
C44 C48 C50 111.5(2)
C44 C48 C49 111.5(2)
C50 C48 C49 110.6(2)
C44 C48 H48A 107.7
C50 C48 H48A 107.7
C49 C48 H48A 107.7
C48 C49 H49A 109.5
C48 C49 H49B 109.5
H49A C49 H49B 109.5
C48 C49 H49C 109.5
H49A C49 H49C 109.5
H49B C49 H49C 109.5
C48 C50 H50A 109.5
C48 C50 H50B 109.5
H50A C50 H50B 109.5
C48 C50 H50C 109.5
H50A C50 H50C 109.5
H50B C50 H50C 109.5
Si2 C51 H51A 109.5
Si2 C51 H51B 109.5
H51A C51 H51B 109.5
Si2 C51 H51C 109.5
H51A C51 H51C 109.5
H51B C51 H51C 109.5
Si2 C52 H52A 109.5
Si2 C52 H52B 109.5
H52A C52 H52B 109.5
Si2 C52 H52C 109.5
H52A C52 H52C 109.5
H52B C52 H52C 109.5
O1 C53 C54 106.5(3)
O1 C53 H53A 110.4
C54 C53 H53A 110.4
O1 C53 H53B 110.4
C54 C53 H53B 110.4
H53A C53 H53B 108.6
C55 C54 C53 103.0(3)
C55 C54 H54A 111.2
C53 C54 H54A 111.2
C55 C54 H54B 111.2
C53 C54 H54B 111.2
H54A C54 H54B 109.1
C54 C55 C56 104.0(3)
C54 C55 H55A 111.0
C56 C55 H55A 111.0
C54 C55 H55B 111.0
C56 C55 H55B 111.0
H55A C55 H55B 109.0
O1 C56 C55 107.2(3)
O1 C56 H56A 110.3
C55 C56 H56A 110.3
O1 C56 H56B 110.3
C55 C56 H56B 110.3
H56A C56 H56B 108.5
O2 C57 C58 106.1(3)
O2 C57 H57A 110.5
C58 C57 H57A 110.5
O2 C57 H57B 110.5
C58 C57 H57B 110.5
H57A C57 H57B 108.7
C59 C58 C57 105.3(3)
C59 C58 H58A 110.7
C57 C58 H58A 110.7
C59 C58 H58B 110.7
C57 C58 H58B 110.7
H58A C58 H58B 108.8
C60 C59 C58 109.5(4)
C60 C59 H59A 109.8
C58 C59 H59A 109.8
C60 C59 H59B 109.8
C58 C59 H59B 109.8
H59A C59 H59B 108.2
C59 C60 O2 109.9(3)
C59 C60 H60A 109.7
O2 C60 H60A 109.7
C59 C60 H60B 109.7
O2 C60 H60B 109.7
H60A C60 H60B 108.2
O3 C61 C62 103.8(4)
O3 C61 H61A 111.0
C62 C61 H61A 111.0
O3 C61 H61B 111.0
C62 C61 H61B 111.0
H61A C61 H61B 109.0
C63 C62 C61 102.4(4)
C63 C62 H62A 111.3
C61 C62 H62A 111.3
C63 C62 H62B 111.3
C61 C62 H62B 111.3
H62A C62 H62B 109.2
C64 C63 C62 101.6(4)
C64 C63 H63A 111.4
C62 C63 H63A 111.4
C64 C63 H63B 111.4
C62 C63 H63B 111.4
H63A C63 H63B 109.3
O3 C64 C63 107.9(4)
O3 C64 H64A 110.1
C63 C64 H64A 110.1
O3 C64 H64B 110.1
C63 C64 H64B 110.1
H64A C64 H64B 108.4

loop_
_geom_bond_atom_site_label_1
_geom_bond_atom_site_label_2
_geom_bond_distance
Mg1 N3 2.127(2)
Mg1 N2 2.131(2)
Mg1 N4 2.131(2)
Mg1 N1 2.133(2)
K1 O2 2.719(2)
K1 O1 2.753(2)
K1 C3 3.052(3)
K1 C32 3.108(3)
K1 C31 3.112(3)
K1 C2 3.132(3)
K1 C27 3.168(3)
K1 C4 3.169(3)
K1 C30 3.179(3)
K1 C29 3.236(3)
K1 C28 3.254(3)
K1 C1 3.318(3)
K2 O3 2.656(3)
K2 C14 2.968(3)
K2 C40 3.008(3)
K2 C15 3.051(3)
K2 C13 3.066(3)
K2 C39 3.077(3)
K2 C41 3.093(3)
K2 C16 3.213(3)
K2 C42 3.235(3)
K2 C44 3.242(3)
K2 C18 3.270(3)
K2 C43 3.279(3)
N1 C1 1.382(3)
N1 Si1 1.708(2)
N2 C13 1.386(3)
N2 Si1 1.715(2)
N3 C39 1.389(3)
N3 Si2 1.711(2)
N4 C27 1.393(3)
N4 Si2 1.715(2)
O1 C56 1.428(4)
O1 C53 1.437(4)
O2 C60 1.428(4)
O2 C57 1.432(4)
O3 C61 1.417(5)
O3 C64 1.423(5)
Si1 C26 1.891(3)
Si1 C25 1.894(3)
Si2 C52 1.880(3)
Si2 C51 1.894(3)
C1 C6 1.429(4)
C1 C2 1.446(3)
C2 C3 1.391(4)
C2 C7 1.509(4)
C3 C4 1.385(4)
C3 H3A 1.0000
C4 C5 1.383(4)
C4 H4A 1.0000
C5 C6 1.392(4)
C5 H5A 1.0000
C6 C10 1.520(4)
C7 C8 1.533(4)
C7 C9 1.538(4)
C7 H7A 1.0000
C8 H8A 0.9800
C8 H8B 0.9800
C8 H8C 0.9800
C9 H9A 0.9800
C9 H9B 0.9800
C9 H9C 0.9800
C10 C11 1.515(4)
C10 C12 1.542(4)
C10 H10A 1.0000
C11 H11A 0.9800
C11 H11B 0.9800
C11 H11C 0.9800
C12 H12A 0.9800
C12 H12B 0.9800
C12 H12C 0.9800
C13 C14 1.436(4)
C13 C18 1.438(4)
C14 C15 1.396(4)
C14 C19 1.519(4)
C15 C16 1.372(5)
C15 H15A 1.0000
C16 C17 1.382(4)
C16 H16A 1.0000
C17 C18 1.393(4)
C17 H17A 1.0000
C18 C22 1.518(4)
C19 C20 1.530(4)
C19 C21 1.539(4)
C19 H19A 1.0000
C20 H20A 0.9800
C20 H20B 0.9800
C20 H20C 0.9800
C21 H21A 0.9800
C21 H21B 0.9800
C21 H21C 0.9800
C22 C24 1.508(4)
C22 C23 1.554(4)
C22 H22A 1.0000
C23 H23A 0.9800
C23 H23B 0.9800
C23 H23C 0.9800
C24 H24A 0.9800
C24 H24B 0.9800
C24 H24C 0.9800
C25 H25A 0.9800
C25 H25B 0.9800
C25 H25C 0.9800
C26 H26A 0.9800
C26 H26B 0.9800
C26 H26C 0.9800
C27 C32 1.432(4)
C27 C28 1.436(4)
C28 C29 1.395(4)
C28 C33 1.515(4)
C29 C30 1.379(4)
C29 H29A 1.0000
C30 C31 1.383(4)
C30 H30A 1.0000
C31 C32 1.397(4)
C31 H31A 1.0000
C32 C36 1.517(4)
C33 C35 1.525(4)
C33 C34 1.543(4)
C33 H33A 1.0000
C34 H34A 0.9800
C34 H34B 0.9800
C34 H34C 0.9800
C35 H35A 0.9800
C35 H35B 0.9800
C35 H35C 0.9800
C36 C37 1.524(4)
C36 C38 1.528(4)
C36 H36A 1.0000
C37 H37A 0.9800
C37 H37B 0.9800
C37 H37C 0.9800
C38 H38A 0.9800
C38 H38B 0.9800
C38 H38C 0.9800
C39 C44 1.430(4)
C39 C40 1.439(4)
C40 C41 1.399(4)
C40 C45 1.512(4)
C41 C42 1.375(4)
C41 H41A 1.0000
C42 C43 1.388(4)
C42 H42A 1.0000
C43 C44 1.393(4)
C43 H43A 1.0000
C44 C48 1.515(4)
C45 C46 1.527(4)
C45 C47 1.538(5)
C45 H45A 1.0000
C46 H46A 0.9800
C46 H46B 0.9800
C46 H46C 0.9800
C47 H47A 0.9800
C47 H47B 0.9800
C47 H47C 0.9800
C48 C50 1.520(4)
C48 C49 1.527(4)
C48 H48A 1.0000
C49 H49A 0.9800
C49 H49B 0.9800
C49 H49C 0.9800
C50 H50A 0.9800
C50 H50B 0.9800
C50 H50C 0.9800
C51 H51A 0.9800
C51 H51B 0.9800
C51 H51C 0.9800
C52 H52A 0.9800
C52 H52B 0.9800
C52 H52C 0.9800
C53 C54 1.510(4)
C53 H53A 0.9900
C53 H53B 0.9900
C54 C55 1.479(6)
C54 H54A 0.9900
C54 H54B 0.9900
C55 C56 1.502(6)
C55 H55A 0.9900
C55 H55B 0.9900
C56 H56A 0.9900
C56 H56B 0.9900
C57 C58 1.491(6)
C57 H57A 0.9900
C57 H57B 0.9900
C58 C59 1.455(7)
C58 H58A 0.9900
C58 H58B 0.9900
C59 C60 1.357(6)
C59 H59A 0.9900
C59 H59B 0.9900
C60 H60A 0.9900
C60 H60B 0.9900
C61 C62 1.520(6)
C61 H61A 0.9900
C61 H61B 0.9900
C62 C63 1.519(7)
C62 H62A 0.9900
C62 H62B 0.9900
C63 C64 1.518(6)
C63 H63A 0.9900
C63 H63B 0.9900
C64 H64A 0.9900
C64 H64B 0.9900
